data_4078283
loop_
_publ_author_name
'L\'opez-de-Luzuriaga, Jos\'e M.'
'Monge, Miguel'
'Olmos, M. Elena'
'Pascual, David'
'Rodr\?\'iguez-Castillo, Mar\?\'ia'

_publ_section_title
;
 Very Short Metallophilic Interactions Induced by
 Three-Center--Two-Electron Perhalophenyl Ligands in Phosphorescent Au--Cu
 Complexes
;
_journal_issue 9
_journal_name_full Organometallics
_journal_page_first 3720
_journal_paper_doi 10.1021/om300204x
_journal_volume 31
_journal_year 2012
_chemical_formula_moiety 'C54.50 H25 Au3 Cu F20 N3'
_chemical_formula_sum 'C54.5 H25 Au3 Cu F20 N3'
_chemical_formula_weight 1756.21
_chemical_name_common 'MM78 (naranja) en C2/c (tol/hex)'
_chemical_name_systematic
;
 ?
;
_space_group_IT_number 15
_symmetry_cell_setting monoclinic
_symmetry_space_group_name_Hall '-C 2yc'
_symmetry_space_group_name_H-M 'C 1 2/c 1'
_atom_sites_solution_hydrogens geom
_atom_sites_solution_primary direct
_atom_sites_solution_secondary difmap
_audit_conform_dict_location ftp://ftp.iucr.org/pub/cif_core.dic
_audit_conform_dict_name cif_core.dic
_audit_conform_dict_version 2.4
_audit_creation_date 2012-03-14T19:25:58-00:00
_audit_creation_method 'WinGX routine CIF_UPDATE'
_cell_angle_alpha 90
_cell_angle_beta 110.8430(10)
_cell_angle_gamma 90
_cell_formula_units_Z 8
_cell_length_a 28.9644(2)
_cell_length_b 14.50410(10)
_cell_length_c 26.9041(3)
_cell_measurement_reflns_used 78183
_cell_measurement_temperature 173(2)
_cell_measurement_theta_max 27.88
_cell_measurement_theta_min 5.13
_cell_volume 10562.83(17)
_computing_cell_refinement 'HKL Scalepack (Otwinowski & Minor 1997)'
_computing_data_collection 'Collect (Nonius BV, 1997-2000)'
_computing_data_reduction 'HKL Denzo and Scalepack (Otwinowski & Minor 1997)'
_computing_structure_refinement 'SHELXL-97 (Sheldrick, 2008)'
_diffrn_ambient_temperature 173(2)
_diffrn_detector_area_resol_mean 9
_diffrn_measured_fraction_theta_full 0.993
_diffrn_measured_fraction_theta_max 0.993
_diffrn_measurement_device '95mm CCD camera on \k-goniostat'
_diffrn_measurement_device_type KappaCCD
_diffrn_measurement_method CCD
_diffrn_orient_matrix_type 'by Nonius Collect from scalepack cell'
_diffrn_orient_matrix_UB_11 -0.0352343
_diffrn_orient_matrix_UB_12 -0.0057712
_diffrn_orient_matrix_UB_13 -0.0027705
_diffrn_orient_matrix_UB_21 -0.005263
_diffrn_orient_matrix_UB_22 -0.0496151
_diffrn_orient_matrix_UB_23 -0.027274
_diffrn_orient_matrix_UB_31 0.009774
_diffrn_orient_matrix_UB_32 -0.0475205
_diffrn_orient_matrix_UB_33 0.0288127
_diffrn_radiation_monochromator graphite
_diffrn_radiation_type MoK\a
_diffrn_radiation_wavelength 0.71073
_diffrn_reflns_av_R_equivalents 0.0881
_diffrn_reflns_av_unetI/netI 0.0376
_diffrn_reflns_limit_h_max 38
_diffrn_reflns_limit_h_min -38
_diffrn_reflns_limit_k_max 19
_diffrn_reflns_limit_k_min -18
_diffrn_reflns_limit_l_max 32
_diffrn_reflns_limit_l_min -35
_diffrn_reflns_number 83636
_diffrn_reflns_theta_full 27.88
_diffrn_reflns_theta_max 27.88
_diffrn_reflns_theta_min 0.21
_exptl_absorpt_coefficient_mu 8.817
_exptl_absorpt_correction_T_max 0.552
_exptl_absorpt_correction_T_min 0.368
_exptl_absorpt_correction_type multi-scan
_exptl_absorpt_process_details Scalepack
_exptl_crystal_colour orange
_exptl_crystal_density_diffrn 2.209
_exptl_crystal_density_method 'not measured'
_exptl_crystal_description plate
_exptl_crystal_F_000 6552
_exptl_crystal_size_max 0.35
_exptl_crystal_size_mid 0.15
_exptl_crystal_size_min 0.07
_refine_diff_density_max 2.163
_refine_diff_density_min -2.255
_refine_diff_density_rms 0.18
_refine_ls_extinction_method none
_refine_ls_goodness_of_fit_ref 1.02
_refine_ls_hydrogen_treatment riding
_refine_ls_matrix_type full
_refine_ls_number_parameters 729
_refine_ls_number_reflns 12515
_refine_ls_number_restraints 208
_refine_ls_restrained_S_all 1.015
_refine_ls_R_factor_all 0.0584
_refine_ls_R_factor_gt 0.0387
_refine_ls_shift/su_max 0.002
_refine_ls_shift/su_mean 0
_refine_ls_structure_factor_coef Fsqd
_refine_ls_weighting_details 'calc w=1/[\s^2^(Fo^2^)+(0.0554P)^2^+57.4560P] where P=(Fo^2^+2Fc^2^)/3'
_refine_ls_weighting_scheme calc
_refine_ls_wR_factor_gt 0.0898
_refine_ls_wR_factor_ref 0.098
_reflns_number_gt 9811
_reflns_number_total 12515
_reflns_threshold_expression >2\s(I)
_cod_data_source_file om300204x_si_001.cif
_cod_data_source_block ele79
_cod_depositor_comments
;
The following automatic conversions were performed:

'_symmetry_cell_setting' value 'Monoclinic' changed to 'monoclinic'
according to /home/saulius/struct/CIF-dictionaries/cif_core.dic
dictionary named 'cif_core.dic' version 2.4.1 from 2010-06-29.

Automatic conversion script
Id: cif_fix_values 1715 2011-07-08 13:25:40Z adriana 
;
_cod_original_cell_volume 10562.83(16)
_cod_original_sg_symbol_H-M C2/c
_cod_original_formula_sum 'C54.50 H25 Au3 Cu F20 N3'
_cod_database_code 4078283

loop_
_symmetry_equiv_pos_as_xyz
'x, y, z'
'-x, y, -z+1/2'
'x+1/2, y+1/2, z'
'-x+1/2, y+1/2, -z+1/2'
'-x, -y, -z'
'x, -y, z-1/2'
'-x+1/2, -y+1/2, -z'
'x+1/2, -y+1/2, z-1/2'

loop_
_atom_site_label
_atom_site_type_symbol
_atom_site_fract_x
_atom_site_fract_y
_atom_site_fract_z
_atom_site_U_iso_or_equiv
_atom_site_adp_type
_atom_site_occupancy
_atom_site_symmetry_multiplicity
_atom_site_calc_flag
_atom_site_refinement_flags
Au1 Au 0.256729(8) 0.611092(16) 0.184098(9) 0.02508(7) Uani 1 1 d .
Au2 Au 0.241947(8) 0.424728(16) 0.177962(8) 0.02453(7) Uani 1 1 d .
Au3 Au 0.270189(9) 0.764577(17) 0.259881(10) 0.03090(7) Uani 1 1 d .
Cu Cu 0.24646(3) 0.51877(6) 0.09287(3) 0.03348(18) Uani 1 1 d .
C1 C 0.2579(2) 0.7064(4) 0.1284(2) 0.0265(12) Uani 1 1 d U
C2 C 0.2997(2) 0.7332(4) 0.1192(3) 0.0327(13) Uani 1 1 d U
C3 C 0.2990(3) 0.7954(5) 0.0805(3) 0.0424(15) Uani 1 1 d U
C4 C 0.2543(3) 0.8332(5) 0.0489(3) 0.0441(16) Uani 1 1 d U
C5 C 0.2126(3) 0.8119(5) 0.0574(3) 0.0356(14) Uani 1 1 d U
C6 C 0.2147(2) 0.7498(4) 0.0964(2) 0.0284(12) Uani 1 1 d U
F1 F 0.34388(13) 0.6960(3) 0.14877(16) 0.0420(9) Uani 1 1 d U
F2 F 0.34142(17) 0.8178(4) 0.0732(2) 0.0657(13) Uani 1 1 d U
F3 F 0.2542(2) 0.8967(4) 0.0117(2) 0.0670(14) Uani 1 1 d U
F4 F 0.16963(16) 0.8508(3) 0.02704(17) 0.0576(12) Uani 1 1 d U
F5 F 0.17115(13) 0.7301(3) 0.10257(16) 0.0434(10) Uani 1 1 d U
C11 C 0.2500(2) 0.5162(4) 0.2442(2) 0.0286(12) Uani 1 1 d U
C12 C 0.2925(2) 0.5011(4) 0.2891(2) 0.0269(12) Uani 1 1 d U
C13 C 0.2932(2) 0.5013(4) 0.3405(2) 0.0316(13) Uani 1 1 d U
C14 C 0.2493(2) 0.5187(4) 0.3484(3) 0.0333(13) Uani 1 1 d U
C15 C 0.2067(2) 0.5358(4) 0.3068(3) 0.0331(13) Uani 1 1 d U
C16 C 0.2077(2) 0.5322(4) 0.2563(2) 0.0255(12) Uani 1 1 d U
F6 F 0.33661(12) 0.4858(3) 0.28325(15) 0.0404(9) Uani 1 1 d U
F7 F 0.33419(14) 0.4846(3) 0.38222(15) 0.0481(10) Uani 1 1 d U
F8 F 0.24980(16) 0.5196(3) 0.39883(15) 0.0447(10) Uani 1 1 d U
F9 F 0.16523(15) 0.5547(3) 0.31532(16) 0.0459(10) Uani 1 1 d U
F10 F 0.16454(13) 0.5444(3) 0.21632(15) 0.0396(9) Uani 1 1 d U
C21 C 0.2338(2) 0.3316(4) 0.1187(2) 0.0272(12) Uani 1 1 d U
C22 C 0.2725(2) 0.2825(4) 0.1125(2) 0.0288(12) Uani 1 1 d U
C23 C 0.2655(3) 0.2178(5) 0.0727(2) 0.0341(13) Uani 1 1 d U
C24 C 0.2186(3) 0.1996(5) 0.0376(3) 0.0361(14) Uani 1 1 d U
C25 C 0.1790(2) 0.2466(4) 0.0424(2) 0.0320(13) Uani 1 1 d U
C26 C 0.1871(2) 0.3098(4) 0.0824(2) 0.0270(12) Uani 1 1 d U
F11 F 0.31905(13) 0.2989(3) 0.14545(15) 0.0421(9) Uani 1 1 d U
F12 F 0.30427(15) 0.1739(3) 0.06725(17) 0.0503(11) Uani 1 1 d U
F13 F 0.21140(16) 0.1350(3) -0.00044(16) 0.0487(10) Uani 1 1 d U
F14 F 0.13321(15) 0.2282(3) 0.00820(17) 0.0506(11) Uani 1 1 d U
F15 F 0.14639(12) 0.3526(3) 0.08532(15) 0.0377(8) Uani 1 1 d U
C31 C 0.3438(2) 0.7694(4) 0.2839(3) 0.0317(13) Uani 1 1 d U
C32 C 0.3686(2) 0.8166(5) 0.2568(3) 0.0361(14) Uani 1 1 d U
C33 C 0.4196(2) 0.8244(5) 0.2738(3) 0.0407(15) Uani 1 1 d U
C34 C 0.4483(3) 0.7821(5) 0.3208(3) 0.0452(16) Uani 1 1 d U
C35 C 0.4256(3) 0.7321(5) 0.3485(3) 0.0410(15) Uani 1 1 d U
C36 C 0.3747(2) 0.7264(4) 0.3303(3) 0.0335(13) Uani 1 1 d U
F16 F 0.34291(15) 0.8611(3) 0.21135(16) 0.0456(10) Uani 1 1 d U
F17 F 0.44164(17) 0.8728(3) 0.2454(2) 0.0607(12) Uani 1 1 d U
F18 F 0.49772(15) 0.7896(4) 0.3376(2) 0.0670(14) Uani 1 1 d U
F19 F 0.45335(16) 0.6930(4) 0.39482(18) 0.0648(13) Uani 1 1 d U
F20 F 0.35505(15) 0.6759(3) 0.36022(16) 0.0452(10) Uani 1 1 d U
N1 N 0.1951(2) 0.7622(4) 0.2355(2) 0.0399(13) Uani 1 1 d U
C41 C 0.0216(2) 0.6736(5) 0.1853(3) 0.0365(14) Uani 1 1 d U
C42 C 0.0031(3) 0.5871(5) 0.1905(3) 0.0432(16) Uani 1 1 d U
H42 H 0.0248 0.5407 0.2083 0.052 Uiso 1 1 calc R
C43 C -0.0468(3) 0.5693(7) 0.1698(3) 0.055(2) Uani 1 1 d U
H43 H -0.0589 0.5114 0.1739 0.066 Uiso 1 1 calc R
C44 C -0.0789(3) 0.6381(7) 0.1428(3) 0.058(2) Uani 1 1 d U
H44 H -0.1127 0.6265 0.1289 0.069 Uiso 1 1 calc R
C45 C -0.0616(3) 0.7226(7) 0.1363(4) 0.064(2) Uani 1 1 d U
H45 H -0.0836 0.7682 0.1179 0.077 Uiso 1 1 calc R
C46 C -0.0112(3) 0.7415(6) 0.1570(3) 0.0507(19) Uani 1 1 d U
H46 H 0.0004 0.7992 0.1521 0.061 Uiso 1 1 calc R
C47 C 0.0753(2) 0.6873(5) 0.2071(3) 0.0370(14) Uani 1 1 d U
H47 H 0.094 0.6404 0.2285 0.044 Uiso 1 1 calc R
C48 C 0.1001(2) 0.7597(5) 0.1995(3) 0.0436(17) Uani 1 1 d U
H48 H 0.0827 0.8101 0.1804 0.052 Uiso 1 1 calc R
C49 C 0.1530(3) 0.7618(5) 0.2201(3) 0.0392(15) Uani 1 1 d U
N2 N 0.18181(19) 0.5294(4) 0.0421(2) 0.0356(13) Uani 1 1 d U
C51 C 0.0104(2) 0.4507(5) -0.0540(3) 0.0334(13) Uani 1 1 d U
C52 C -0.0124(3) 0.3683(5) -0.0498(3) 0.0403(15) Uani 1 1 d U
H52 H 0.0066 0.3199 -0.0304 0.048 Uiso 1 1 calc R
C53 C -0.0625(2) 0.3573(5) -0.0740(3) 0.0405(15) Uani 1 1 d U
H53 H -0.0772 0.3018 -0.0706 0.049 Uiso 1 1 calc R
C54 C -0.0915(2) 0.4287(5) -0.1036(3) 0.0395(15) Uani 1 1 d U
H54 H -0.1255 0.4214 -0.1198 0.047 Uiso 1 1 calc R
C55 C -0.0692(2) 0.5105(5) -0.1086(3) 0.0404(15) Uani 1 1 d U
H55 H -0.0882 0.5583 -0.1287 0.049 Uiso 1 1 calc R
C56 C -0.0185(2) 0.5221(5) -0.0837(3) 0.0381(15) Uani 1 1 d U
H56 H -0.0039 0.5778 -0.0868 0.046 Uiso 1 1 calc R
C57 C 0.0632(2) 0.4600(5) -0.0248(3) 0.0369(15) Uani 1 1 d U
H57 H 0.0784 0.4096 -0.0041 0.044 Uiso 1 1 calc R
C58 C 0.0925(2) 0.5307(5) -0.0237(3) 0.0423(16) Uani 1 1 d U
H58 H 0.0801 0.5807 -0.0462 0.051 Uiso 1 1 calc R
C59 C 0.1424(2) 0.5311(5) 0.0113(3) 0.0371(15) Uani 1 1 d U
N3 N 0.31209(19) 0.5076(4) 0.0947(2) 0.0339(12) Uani 1 1 d U
C61 C 0.4645(2) 0.4437(5) 0.0615(3) 0.0332(13) Uani 1 1 d U
C62 C 0.4708(2) 0.3957(5) 0.0202(3) 0.0373(15) Uani 1 1 d U
H62 H 0.4432 0.3751 -0.0077 0.045 Uiso 1 1 calc R
C63 C 0.5175(2) 0.3777(5) 0.0196(3) 0.0410(16) Uani 1 1 d U
H63 H 0.5214 0.3445 -0.0082 0.049 Uiso 1 1 calc R
C64 C 0.5582(2) 0.4097(5) 0.0609(3) 0.0432(16) Uani 1 1 d U
H64 H 0.5898 0.398 0.0608 0.052 Uiso 1 1 calc R
C65 C 0.5526(3) 0.4588(5) 0.1022(3) 0.0438(16) Uani 1 1 d U
H65 H 0.5803 0.4802 0.1297 0.053 Uiso 1 1 calc R
C66 C 0.5060(2) 0.4764(5) 0.1029(3) 0.0409(16) Uani 1 1 d U
H66 H 0.5023 0.5098 0.1308 0.049 Uiso 1 1 calc R
C67 C 0.4140(2) 0.4598(5) 0.0612(3) 0.0380(15) Uani 1 1 d U
H67 H 0.3882 0.4429 0.0304 0.046 Uiso 1 1 calc R
C68 C 0.4015(2) 0.4948(6) 0.0991(3) 0.0452(17) Uani 1 1 d U
H68 H 0.4263 0.5159 0.1296 0.054 Uiso 1 1 calc R
C69 C 0.3517(2) 0.5024(5) 0.0963(3) 0.0349(14) Uani 1 1 d U
C71 C 0.5171(3) 0.5284(9) 0.2524(7) 0.081(2) Uani 0.5 1 d PDU
C72 C 0.5 0.4376(7) 0.25 0.081(2) Uani 1 2 d SDU
H72 H 0.5224 0.3893 0.2559 0.097 Uiso 0.5 1 calc PR
C73 C 0.4511(3) 0.4178(8) 0.2392(6) 0.081(2) Uani 0.5 1 d PDU
H73 H 0.4404 0.3569 0.2361 0.097 Uiso 0.5 1 calc PR
C74 C 0.4175(3) 0.4895(9) 0.2329(8) 0.081(2) Uani 0.5 1 d PDU
H74 H 0.3843 0.4765 0.2253 0.097 Uiso 0.5 1 calc PR
C75 C 0.4337(5) 0.5814(8) 0.2379(9) 0.081(2) Uani 0.5 1 d PDU
H75 H 0.4116 0.6293 0.2351 0.097 Uiso 0.5 1 calc PR
C76 C 0.4838(5) 0.6006(7) 0.2473(9) 0.081(2) Uani 0.5 1 d PDU
H76 H 0.4947 0.6613 0.2502 0.097 Uiso 0.5 1 calc PR
C77 C 0.5688(4) 0.5486(12) 0.2587(9) 0.081(2) Uani 0.5 1 d PDU
H77A H 0.5848 0.4929 0.2541 0.121 Uiso 0.5 1 calc PR
H77B H 0.5859 0.573 0.2937 0.121 Uiso 0.5 1 calc PR
H77C H 0.5695 0.593 0.2326 0.121 Uiso 0.5 1 calc PR

loop_
_atom_site_aniso_label
_atom_site_aniso_U_11
_atom_site_aniso_U_22
_atom_site_aniso_U_33
_atom_site_aniso_U_23
_atom_site_aniso_U_13
_atom_site_aniso_U_12
Au1 0.02865(12) 0.02227(12) 0.02444(12) 0.00068(9) 0.00958(9) -0.00101(9)
Au2 0.02721(12) 0.02225(12) 0.02321(11) 0.00040(8) 0.00783(9) 0.00006(9)
Au3 0.02866(13) 0.02754(13) 0.03512(14) -0.00962(10) 0.00965(10) -0.00102(9)
Cu 0.0261(4) 0.0477(5) 0.0252(4) 0.0018(3) 0.0075(3) -0.0016(3)
C1 0.034(3) 0.022(3) 0.018(3) -0.004(2) 0.003(2) -0.004(2)
C2 0.033(3) 0.022(3) 0.043(4) -0.004(2) 0.014(3) -0.002(2)
C3 0.048(4) 0.040(4) 0.047(4) -0.002(3) 0.027(3) -0.011(3)
C4 0.061(4) 0.044(4) 0.034(4) 0.015(3) 0.025(3) -0.003(3)
C5 0.046(3) 0.027(3) 0.031(3) 0.005(3) 0.010(3) 0.008(3)
C6 0.032(3) 0.029(3) 0.026(3) 0.000(2) 0.011(2) -0.005(2)
F1 0.0294(18) 0.043(2) 0.052(2) 0.0010(19) 0.0133(17) -0.0006(17)
F2 0.059(3) 0.073(3) 0.081(3) 0.016(3) 0.044(3) -0.004(2)
F3 0.085(4) 0.063(3) 0.064(3) 0.038(2) 0.041(3) 0.010(3)
F4 0.054(3) 0.066(3) 0.044(2) 0.019(2) 0.007(2) 0.016(2)
F5 0.0289(19) 0.050(2) 0.052(2) 0.0146(19) 0.0145(17) -0.0001(17)
C11 0.034(3) 0.025(3) 0.022(3) -0.005(2) 0.005(2) 0.000(2)
C12 0.029(3) 0.022(3) 0.029(3) 0.004(2) 0.009(2) -0.002(2)
C13 0.028(3) 0.031(3) 0.029(3) 0.005(3) 0.002(2) 0.003(3)
C14 0.046(3) 0.031(3) 0.027(3) -0.002(3) 0.018(3) 0.000(3)
C15 0.032(3) 0.027(3) 0.044(3) 0.007(3) 0.019(3) 0.007(3)
C16 0.026(3) 0.021(3) 0.026(3) 0.003(2) 0.005(2) -0.001(2)
F6 0.0247(17) 0.056(3) 0.039(2) 0.0056(18) 0.0098(16) 0.0037(17)
F7 0.040(2) 0.067(3) 0.027(2) 0.0095(19) -0.0012(16) 0.004(2)
F8 0.063(3) 0.045(2) 0.0271(19) 0.0015(17) 0.0184(18) 0.004(2)
F9 0.045(2) 0.056(3) 0.045(2) 0.000(2) 0.0269(19) 0.0120(19)
F10 0.0272(18) 0.050(2) 0.039(2) 0.0033(18) 0.0084(16) 0.0048(17)
C21 0.036(3) 0.020(3) 0.028(3) 0.002(2) 0.014(2) 0.000(2)
C22 0.029(3) 0.025(3) 0.029(3) -0.004(2) 0.007(2) -0.002(2)
C23 0.043(3) 0.036(4) 0.028(3) 0.000(2) 0.018(3) 0.009(3)
C24 0.048(3) 0.030(3) 0.031(3) -0.003(3) 0.015(3) 0.002(3)
C25 0.032(3) 0.034(3) 0.028(3) -0.003(2) 0.008(2) -0.007(2)
C26 0.033(3) 0.019(3) 0.030(3) 0.001(2) 0.012(2) 0.001(2)
F11 0.0326(19) 0.050(2) 0.039(2) -0.0052(18) 0.0075(16) 0.0044(17)
F12 0.054(2) 0.050(3) 0.052(3) -0.008(2) 0.026(2) 0.012(2)
F13 0.066(3) 0.041(2) 0.039(2) -0.0148(18) 0.018(2) -0.008(2)
F14 0.043(2) 0.052(3) 0.047(2) -0.014(2) 0.0045(19) -0.0147(19)
F15 0.0274(18) 0.040(2) 0.043(2) -0.0012(17) 0.0092(16) 0.0009(16)
C31 0.027(3) 0.030(3) 0.036(3) -0.006(2) 0.009(2) 0.001(2)
C32 0.041(3) 0.031(4) 0.038(3) -0.006(3) 0.017(3) 0.002(3)
C33 0.037(3) 0.036(4) 0.052(4) -0.013(3) 0.020(3) -0.007(3)
C34 0.030(3) 0.045(4) 0.058(4) -0.012(3) 0.013(3) -0.002(3)
C35 0.036(3) 0.038(4) 0.039(4) -0.004(3) 0.001(3) 0.007(3)
C36 0.043(3) 0.022(3) 0.035(3) -0.006(2) 0.013(3) -0.003(3)
F16 0.054(2) 0.037(2) 0.045(2) 0.0069(18) 0.0171(19) 0.0050(19)
F17 0.056(3) 0.062(3) 0.077(3) -0.002(2) 0.039(3) -0.014(2)
F18 0.028(2) 0.079(4) 0.086(4) -0.018(3) 0.011(2) -0.003(2)
F19 0.050(3) 0.069(3) 0.055(3) 0.006(2) -0.007(2) 0.012(2)
F20 0.055(2) 0.040(2) 0.043(2) 0.0056(18) 0.0203(19) 0.0006(19)
N1 0.036(3) 0.039(3) 0.041(3) -0.011(3) 0.009(3) 0.000(3)
C41 0.031(3) 0.042(4) 0.038(4) 0.000(3) 0.013(3) 0.008(3)
C42 0.040(3) 0.052(4) 0.038(4) 0.012(3) 0.014(3) 0.006(3)
C43 0.044(4) 0.074(6) 0.052(5) 0.011(4) 0.023(4) -0.008(4)
C44 0.024(3) 0.095(6) 0.052(5) 0.006(4) 0.011(3) -0.004(3)
C45 0.033(4) 0.079(6) 0.071(6) 0.017(5) 0.008(4) 0.012(4)
C46 0.037(3) 0.048(4) 0.067(5) 0.009(4) 0.018(4) 0.010(3)
C47 0.027(3) 0.049(4) 0.033(3) -0.003(3) 0.008(3) 0.012(3)
C48 0.030(3) 0.043(4) 0.053(4) -0.004(3) 0.010(3) 0.007(3)
C49 0.037(3) 0.034(4) 0.045(4) -0.007(3) 0.012(3) 0.002(3)
N2 0.032(3) 0.045(3) 0.029(3) 0.004(2) 0.009(2) -0.011(2)
C51 0.026(3) 0.041(4) 0.031(3) 0.001(3) 0.008(2) 0.000(2)
C52 0.036(3) 0.040(4) 0.037(4) 0.000(3) 0.004(3) 0.002(3)
C53 0.034(3) 0.044(4) 0.037(4) -0.003(3) 0.005(3) -0.006(3)
C54 0.032(3) 0.057(4) 0.028(3) 0.002(3) 0.009(3) 0.000(3)
C55 0.032(3) 0.051(4) 0.036(4) 0.007(3) 0.009(3) 0.007(3)
C56 0.039(3) 0.041(4) 0.030(3) 0.006(3) 0.007(3) 0.002(3)
C57 0.028(3) 0.042(4) 0.032(3) 0.003(3) 0.000(3) 0.004(3)
C58 0.035(3) 0.053(5) 0.031(4) 0.006(3) 0.003(3) -0.001(3)
C59 0.034(3) 0.043(4) 0.033(3) 0.003(3) 0.011(3) -0.002(3)
N3 0.032(3) 0.036(3) 0.033(3) -0.004(2) 0.010(2) 0.002(2)
C61 0.031(3) 0.032(4) 0.038(3) 0.000(3) 0.013(3) -0.002(3)
C62 0.031(3) 0.040(4) 0.039(4) -0.006(3) 0.010(3) -0.004(3)
C63 0.036(3) 0.037(4) 0.053(4) -0.009(3) 0.019(3) 0.000(3)
C64 0.026(3) 0.043(4) 0.060(5) 0.005(3) 0.015(3) 0.003(3)
C65 0.032(3) 0.051(4) 0.040(4) 0.000(3) 0.003(3) -0.002(3)
C66 0.038(3) 0.049(4) 0.038(4) -0.003(3) 0.015(3) -0.001(3)
C67 0.031(3) 0.035(4) 0.047(4) -0.005(3) 0.012(3) -0.003(3)
C68 0.032(3) 0.061(5) 0.040(4) -0.011(3) 0.009(3) -0.003(3)
C69 0.034(3) 0.038(4) 0.031(3) -0.005(3) 0.010(3) 0.000(3)
C71 0.113(6) 0.075(6) 0.050(4) -0.010(4) 0.023(4) -0.011(5)
C72 0.113(6) 0.075(6) 0.050(4) -0.010(4) 0.023(4) -0.011(5)
C73 0.113(6) 0.075(6) 0.050(4) -0.010(4) 0.023(4) -0.011(5)
C74 0.113(6) 0.075(6) 0.050(4) -0.010(4) 0.023(4) -0.011(5)
C75 0.113(6) 0.075(6) 0.050(4) -0.010(4) 0.023(4) -0.011(5)
C76 0.113(6) 0.075(6) 0.050(4) -0.010(4) 0.023(4) -0.011(5)
C77 0.113(6) 0.075(6) 0.050(4) -0.010(4) 0.023(4) -0.011(5)

loop_
_atom_type_symbol
_atom_type_description
_atom_type_scat_dispersion_real
_atom_type_scat_dispersion_imag
_atom_type_scat_source
C C 0.0033 0.0016 'International Tables Vol C Tables 4.2.6.8 and 6.1.1.4'
H H 0 0 'International Tables Vol C Tables 4.2.6.8 and 6.1.1.4'
Au Au -2.0133 8.8022 'International Tables Vol C Tables 4.2.6.8 and 6.1.1.4'
Cu Cu 0.3201 1.2651 'International Tables Vol C Tables 4.2.6.8 and 6.1.1.4'
F F 0.0171 0.0103 'International Tables Vol C Tables 4.2.6.8 and 6.1.1.4'
N N 0.0061 0.0033 'International Tables Vol C Tables 4.2.6.8 and 6.1.1.4'

loop_
_geom_angle_atom_site_label_1
_geom_angle_atom_site_label_2
_geom_angle_atom_site_label_3
_geom_angle
_geom_angle_site_symmetry_1
_geom_angle_site_symmetry_3
_geom_angle_publ_flag
C1 Au1 C11 174.9(2) . . ?
C1 Au1 Cu 72.31(16) . . ?
C11 Au1 Cu 110.38(15) . . ?
C1 Au1 Au2 131.77(16) . . ?
C11 Au1 Au2 50.81(15) . . ?
Cu Au1 Au2 59.576(19) . . ?
C1 Au1 Au3 87.96(16) . . ?
C11 Au1 Au3 89.34(15) . . ?
Cu Au1 Au3 160.26(2) . . ?
Au2 Au1 Au3 140.151(11) . . ?
C21 Au2 C11 176.2(2) . . ?
C21 Au2 Cu 72.53(16) . . ?
C11 Au2 Cu 111.29(17) . . ?
C21 Au2 Au1 132.46(16) . . ?
C11 Au2 Au1 51.36(17) . . ?
Cu Au2 Au1 59.940(19) . . ?
C21 Au2 Au3 85.26(16) . 4_545 ?
C11 Au2 Au3 90.91(17) . 4_545 ?
Cu Au2 Au3 157.76(2) . 4_545 ?
Au1 Au2 Au3 142.274(11) . 4_545 ?
C31 Au3 N1 178.9(3) . . ?
C31 Au3 Au1 96.51(18) . . ?
N1 Au3 Au1 84.33(16) . . ?
C31 Au3 Au2 96.76(18) . 4 ?
N1 Au3 Au2 82.36(16) . 4 ?
Au1 Au3 Au2 166.246(11) . 4 ?
N2 Cu N3 138.9(2) . . ?
N2 Cu Au2 108.58(16) . . ?
N3 Cu Au2 106.61(17) . . ?
N2 Cu Au1 111.98(18) . . ?
N3 Cu Au1 103.48(17) . . ?
Au2 Cu Au1 60.484(18) . . ?
C2 C1 C6 114.6(6) . . ?
C2 C1 Au1 124.5(5) . . ?
C6 C1 Au1 120.9(4) . . ?
F1 C2 C3 117.6(6) . . ?
F1 C2 C1 119.3(6) . . ?
C3 C2 C1 123.1(6) . . ?
F2 C3 C2 120.0(7) . . ?
F2 C3 C4 121.0(6) . . ?
C2 C3 C4 119.0(6) . . ?
C5 C4 F3 121.0(7) . . ?
C5 C4 C3 120.3(6) . . ?
F3 C4 C3 118.6(6) . . ?
C4 C5 F4 119.6(6) . . ?
C4 C5 C6 119.1(6) . . ?
F4 C5 C6 121.3(6) . . ?
F5 C6 C5 116.3(6) . . ?
F5 C6 C1 119.9(5) . . ?
C5 C6 C1 123.9(6) . . ?
C16 C11 C12 113.5(5) . . ?
C16 C11 Au2 116.6(4) . . ?
C12 C11 Au2 114.7(4) . . ?
C16 C11 Au1 112.7(4) . . ?
C12 C11 Au1 117.0(4) . . ?
Au2 C11 Au1 77.8(2) . . ?
F6 C12 C13 116.1(5) . . ?
F6 C12 C11 119.8(5) . . ?
C13 C12 C11 124.1(6) . . ?
F7 C13 C12 122.3(6) . . ?
F7 C13 C14 119.8(6) . . ?
C12 C13 C14 118.0(6) . . ?
F8 C14 C15 120.5(6) . . ?
F8 C14 C13 118.2(6) . . ?
C15 C14 C13 121.4(6) . . ?
F9 C15 C14 120.4(6) . . ?
F9 C15 C16 121.2(6) . . ?
C14 C15 C16 118.4(6) . . ?
F10 C16 C15 116.7(5) . . ?
F10 C16 C11 118.7(5) . . ?
C15 C16 C11 124.7(5) . . ?
C22 C21 C26 115.0(5) . . ?
C22 C21 Au2 124.1(4) . . ?
C26 C21 Au2 120.9(4) . . ?
F11 C22 C23 117.9(5) . . ?
F11 C22 C21 119.5(5) . . ?
C23 C22 C21 122.5(6) . . ?
F12 C23 C24 119.5(6) . . ?
F12 C23 C22 120.4(6) . . ?
C24 C23 C22 120.0(6) . . ?
F13 C24 C23 120.2(6) . . ?
F13 C24 C25 120.3(6) . . ?
C23 C24 C25 119.5(6) . . ?
F14 C25 C26 121.5(6) . . ?
F14 C25 C24 119.3(6) . . ?
C26 C25 C24 119.2(6) . . ?
F15 C26 C25 116.2(5) . . ?
F15 C26 C21 120.0(5) . . ?
C25 C26 C21 123.8(6) . . ?
C32 C31 C36 114.0(6) . . ?
C32 C31 Au3 123.0(5) . . ?
C36 C31 Au3 122.9(5) . . ?
F16 C32 C31 119.8(6) . . ?
F16 C32 C33 116.0(6) . . ?
C31 C32 C33 124.2(6) . . ?
F17 C33 C34 119.7(6) . . ?
F17 C33 C32 121.1(7) . . ?
C34 C33 C32 119.1(7) . . ?
F18 C34 C35 121.4(7) . . ?
F18 C34 C33 119.5(7) . . ?
C35 C34 C33 119.0(6) . . ?
F19 C35 C34 119.0(6) . . ?
F19 C35 C36 121.0(7) . . ?
C34 C35 C36 120.0(6) . . ?
F20 C36 C35 116.3(6) . . ?
F20 C36 C31 120.0(6) . . ?
C35 C36 C31 123.6(6) . . ?
C49 N1 Au3 177.6(6) . . ?
C42 C41 C46 118.8(7) . . ?
C42 C41 C47 118.2(6) . . ?
C46 C41 C47 122.9(7) . . ?
C43 C42 C41 121.0(7) . . ?
C43 C42 H42 119.5 . . ?
C41 C42 H42 119.5 . . ?
C42 C43 C44 119.3(8) . . ?
C42 C43 H43 120.4 . . ?
C44 C43 H43 120.3 . . ?
C45 C44 C43 120.7(7) . . ?
C45 C44 H44 119.6 . . ?
C43 C44 H44 119.6 . . ?
C44 C45 C46 120.5(8) . . ?
C44 C45 H45 119.7 . . ?
C46 C45 H45 119.7 . . ?
C45 C46 C41 119.6(8) . . ?
C45 C46 H46 120.2 . . ?
C41 C46 H46 120.2 . . ?
C48 C47 C41 126.8(6) . . ?
C48 C47 H47 116.6 . . ?
C41 C47 H47 116.6 . . ?
C47 C48 C49 121.2(7) . . ?
C47 C48 H48 119.4 . . ?
C49 C48 H48 119.4 . . ?
N1 C49 C48 178.4(8) . . ?
C59 N2 Cu 176.6(6) . . ?
C52 C51 C56 118.7(6) . . ?
C52 C51 C57 118.3(6) . . ?
C56 C51 C57 122.9(6) . . ?
C53 C52 C51 121.0(7) . . ?
C53 C52 H52 119.5 . . ?
C51 C52 H52 119.5 . . ?
C52 C53 C54 120.4(7) . . ?
C52 C53 H53 119.8 . . ?
C54 C53 H53 119.8 . . ?
C55 C54 C53 119.1(6) . . ?
C55 C54 H54 120.4 . . ?
C53 C54 H54 120.4 . . ?
C54 C55 C56 120.5(7) . . ?
C54 C55 H55 119.7 . . ?
C56 C55 H55 119.7 . . ?
C55 C56 C51 120.3(6) . . ?
C55 C56 H56 119.9 . . ?
C51 C56 H56 119.9 . . ?
C58 C57 C51 128.7(6) . . ?
C58 C57 H57 115.7 . . ?
C51 C57 H57 115.7 . . ?
C57 C58 C59 120.8(7) . . ?
C57 C58 H58 119.6 . . ?
C59 C58 H58 119.6 . . ?
N2 C59 C58 175.5(7) . . ?
C69 N3 Cu 178.7(6) . . ?
C62 C61 C66 119.3(6) . . ?
C62 C61 C67 119.4(6) . . ?
C66 C61 C67 121.4(6) . . ?
C61 C62 C63 121.1(6) . . ?
C61 C62 H62 119.4 . . ?
C63 C62 H62 119.4 . . ?
C64 C63 C62 119.0(7) . . ?
C64 C63 H63 120.5 . . ?
C62 C63 H63 120.5 . . ?
C65 C64 C63 120.6(6) . . ?
C65 C64 H64 119.7 . . ?
C63 C64 H64 119.7 . . ?
C64 C65 C66 120.3(7) . . ?
C64 C65 H65 119.9 . . ?
C66 C65 H65 119.9 . . ?
C65 C66 C61 119.7(7) . . ?
C65 C66 H66 120.2 . . ?
C61 C66 H66 120.2 . . ?
C68 C67 C61 127.5(6) . . ?
C68 C67 H67 116.2 . . ?
C61 C67 H67 116.2 . . ?
C67 C68 C69 123.3(7) . . ?
C67 C68 H68 118.3 . . ?
C69 C68 H68 118.3 . . ?
N3 C69 C68 178.9(8) . . ?
C76 C71 C72 118.6(5) . . ?
C76 C71 C77 120.0(7) . . ?
C72 C71 C77 121.4(7) . . ?
C73 C72 C71 121.9(5) . . ?
C73 C72 H72 119 . . ?
C71 C72 H72 119 . . ?
C72 C73 C74 119.6(5) . . ?
C72 C73 C77 94.8(7) . 2_655 ?
C74 C73 C77 25.1(7) . 2_655 ?
C72 C73 H73 120.2 . . ?
C74 C73 H73 120.2 . . ?
C77 C73 H73 144.9 2_655 . ?
C73 C74 C75 120.2(5) . . ?
C73 C74 H74 119.9 . . ?
C75 C74 H74 119.9 . . ?
C74 C75 C76 119.5(5) . . ?
C74 C75 H75 120.2 . . ?
C76 C75 H75 120.2 . . ?
C71 C76 C75 120.1(5) . . ?
C71 C76 H76 120 . . ?
C75 C76 H76 120 . . ?
C71 C77 H77A 109.5 . . ?
C71 C77 H77B 109.5 . . ?
H77A C77 H77B 109.5 . . ?
C71 C77 H77C 109.5 . . ?
H77A C77 H77C 109.5 . . ?
H77B C77 H77C 109.5 . . ?
data for complex 2 in the paper:

loop_
_geom_bond_atom_site_label_1
_geom_bond_atom_site_label_2
_geom_bond_distance
_geom_bond_site_symmetry_2
Au1 C1 2.048(6) .
Au1 C11 2.183(6) .
Au1 Cu 2.7177(8) .
Au1 Au2 2.7325(3) .
Au1 Au3 2.9494(3) .
Au2 C21 2.037(6) .
Au2 C11 2.166(6) .
Au2 Cu 2.7077(8) .
Au2 Au3 2.9553(3) 4_545
Au3 C31 1.997(6) .
Au3 N1 2.035(6) .
Au3 Au2 2.9553(3) 4
Cu N2 1.891(5) .
Cu N3 1.891(5) .
C1 C2 1.376(9) .
C1 C6 1.391(8) .
C2 F1 1.356(7) .
C2 C3 1.372(10) .
C3 F2 1.353(8) .
C3 C4 1.385(10) .
C4 C5 1.341(10) .
C4 F3 1.358(7) .
C5 F4 1.346(7) .
C5 C6 1.368(9) .
C6 F5 1.360(7) .
C11 C16 1.395(8) .
C11 C12 1.403(8) .
C12 F6 1.360(7) .
C12 C13 1.376(9) .
C13 F7 1.334(7) .
C13 C14 1.384(9) .
C14 F8 1.352(7) .
C14 C15 1.360(9) .
C15 F9 1.329(7) .
C15 C16 1.370(9) .
C16 F10 1.340(7) .
C21 C22 1.390(8) .
C21 C26 1.393(8) .
C22 F11 1.344(7) .
C22 C23 1.382(9) .
C23 F12 1.345(7) .
C23 C24 1.376(9) .
C24 F13 1.348(7) .
C24 C25 1.377(9) .
C25 F14 1.345(7) .
C25 C26 1.369(8) .
C26 F15 1.360(7) .
C31 C32 1.373(9) .
C31 C36 1.399(9) .
C32 F16 1.348(8) .
C32 C33 1.389(9) .
C33 F17 1.352(8) .
C33 C34 1.384(11) .
C34 F18 1.343(8) .
C34 C35 1.366(11) .
C35 F19 1.345(8) .
C35 C36 1.379(9) .
C36 F20 1.355(7) .
N1 C49 1.141(8) .
C41 C42 1.389(10) .
C41 C46 1.392(10) .
C41 C47 1.468(9) .
C42 C43 1.378(11) .
C42 H42 0.93 .
C43 C44 1.381(12) .
C43 H43 0.93 .
C44 C45 1.358(13) .
C44 H44 0.93 .
C45 C46 1.391(11) .
C45 H45 0.93 .
C46 H46 0.93 .
C47 C48 1.328(10) .
C47 H47 0.93 .
C48 C49 1.433(9) .
C48 H48 0.93 .
N2 C59 1.147(8) .
C51 C52 1.389(10) .
C51 C56 1.390(9) .
C51 C57 1.456(8) .
C52 C53 1.373(9) .
C52 H52 0.93 .
C53 C54 1.390(10) .
C53 H53 0.93 .
C54 C55 1.381(10) .
C54 H54 0.93 .
C55 C56 1.390(9) .
C55 H55 0.93 .
C56 H56 0.93 .
C57 C58 1.324(10) .
C57 H57 0.93 .
C58 C59 1.418(9) .
C58 H58 0.93 .
N3 C69 1.136(8) .
C61 C62 1.378(9) .
C61 C66 1.400(9) .
C61 C67 1.477(9) .
C62 C63 1.385(9) .
C62 H62 0.93 .
C63 C64 1.382(10) .
C63 H63 0.93 .
C64 C65 1.378(10) .
C64 H64 0.93 .
C65 C66 1.379(10) .
C65 H65 0.93 .
C66 H66 0.93 .
C67 C68 1.300(10) .
C67 H67 0.93 .
C68 C69 1.420(9) .
C68 H68 0.93 .
C71 C76 1.398(8) .
C71 C72 1.401(7) .
C71 C77 1.475(7) .
C72 C73 1.371(8) .
C72 H72 0.93 .
C73 C74 1.391(8) .
C73 C77 1.989(17) 2_655
C73 H73 0.93 .
C74 C75 1.404(8) .
C74 H74 0.93 .
C75 C76 1.408(8) .
C75 H75 0.93 .
C76 H76 0.93 .
C77 H77A 0.96 .
C77 H77B 0.96 .
C77 H77C 0.96 .
